data_2241729
loop_
_publ_author_name
'Ruangwut, Wattana'
'Saithong, Saowanit'
'Pakawatchai, Chaveng'

_publ_section_title
;
 Crystal structure and Hirshfeld-surface analysis of
 (benzenecarbothioamide-\k<i>S</i>)bromidobis(triphenylphosphane-\k<i>P</i>)silver(I)
;
_journal_coeditor_code HB7592
_journal_issue 7
_journal_name_full 'Acta Crystallographica Section E'
_journal_page_first 984
_journal_page_last 987
_journal_paper_doi 10.1107/S2056989016009518
_journal_volume 72
_journal_year 2016
_chemical_formula_iupac '[Ag Br (C7 H7 N S) (C18 H15 P)2]'
_chemical_formula_moiety 'C43 H37 Ag Br N P2 S'
_chemical_formula_sum 'C43 H37 Ag Br N P2 S'
_chemical_formula_weight 849.51
_chemical_name_systematic (Benzenecarbothioamide-\k<i>S</i>)bromidobis(triphenylphosphane-\k<i>P</i>)silver(I)
_space_group_crystal_system monoclinic
_space_group_IT_number 14
_space_group_name_Hall '-P 2yn'
_space_group_name_H-M_alt 'P 1 21/n 1'
_symmetry_space_group_name_Hall '-P 2yn'
_symmetry_space_group_name_H-M 'P 1 21/n 1'
_atom_sites_solution_hydrogens mixed
_atom_sites_solution_primary direct
_atom_sites_solution_secondary difmap
_audit_creation_method SHELXL-2014/7
_cell_angle_alpha 90
_cell_angle_beta 98.7860(10)
_cell_angle_gamma 90
_cell_formula_units_Z 4
_cell_length_a 14.4354(5)
_cell_length_b 14.1925(5)
_cell_length_c 19.1682(6)
_cell_measurement_reflns_used 7218
_cell_measurement_temperature 293(2)
_cell_measurement_theta_max 22.46
_cell_measurement_theta_min 2.39
_cell_volume 3881.0(2)
_computing_cell_refinement
;
SAINT (Bruker, 2003)
;
_computing_data_collection
;
SMART (Bruker, 2003)
;
_computing_data_reduction
;
SAINT (Bruker, 2003)
;
_computing_molecular_graphics
;
Mercury (Macrae <i>et al</i>., 2008)
;
_computing_publication_material
;
WinGX (Farrugia, 2012) and publCIF (Westrip, 2010)
;
_computing_structure_refinement
;
SHELXL2014 (Sheldrick, 2015)
;
_computing_structure_solution
;
SHELXT2014 (Sheldrick, 2015)
;
_diffrn_ambient_temperature 293(2)
_diffrn_measured_fraction_theta_full 1.000
_diffrn_measured_fraction_theta_max 1.000
_diffrn_measurement_device_type 'Bruker APEX CCD area-detector'
_diffrn_measurement_method 'Frames, each covering 0.3 \% in \w'
_diffrn_radiation_type MoK\a
_diffrn_radiation_wavelength 0.71073
_diffrn_reflns_av_R_equivalents 0.0483
_diffrn_reflns_limit_h_max 18
_diffrn_reflns_limit_h_min -18
_diffrn_reflns_limit_k_max 18
_diffrn_reflns_limit_k_min -18
_diffrn_reflns_limit_l_max 25
_diffrn_reflns_limit_l_min -25
_diffrn_reflns_number 52150
_diffrn_reflns_theta_full 25.242
_diffrn_reflns_theta_max 27.877
_diffrn_reflns_theta_min 1.651
_exptl_absorpt_coefficient_mu 1.716
_exptl_absorpt_correction_T_max 1.000
_exptl_absorpt_correction_T_min 0.885
_exptl_absorpt_correction_type multi-scan
_exptl_absorpt_process_details
;
(SADABS; Bruker, 2003)
;
_exptl_crystal_colour 'pale yellow'
_exptl_crystal_density_diffrn 1.454
_exptl_crystal_description block
_exptl_crystal_F_000 1720
_exptl_crystal_size_max 0.225
_exptl_crystal_size_mid 0.125
_exptl_crystal_size_min 0.078
_refine_diff_density_max 0.473
_refine_diff_density_min -0.235
_refine_ls_extinction_method none
_refine_ls_goodness_of_fit_ref 1.017
_refine_ls_hydrogen_treatment mixed
_refine_ls_matrix_type full
_refine_ls_number_parameters 450
_refine_ls_number_reflns 9261
_refine_ls_number_restraints 2
_refine_ls_restrained_S_all 1.017
_refine_ls_R_factor_all 0.0606
_refine_ls_R_factor_gt 0.0362
_refine_ls_shift/su_max 0.002
_refine_ls_shift/su_mean 0.000
_refine_ls_structure_factor_coef Fsqd
_refine_ls_weighting_details 'w=1/[\s^2^(Fo^2^)+(0.0406P)^2^+0.3053P] where P=(Fo^2^+2Fc^2^)/3'
_refine_ls_weighting_scheme calc
_refine_ls_wR_factor_gt 0.0759
_refine_ls_wR_factor_ref 0.0849
_reflns_number_gt 6704
_reflns_number_total 9261
_reflns_threshold_expression 'I > 2\s(I)'
_cod_data_source_file hb7592sup1.cif
_cod_data_source_block I
_cod_database_code 2241729
_shelx_space_group_comment
;
The symmetry employed for this shelxl refinement is uniquely defined
by the following loop, which should always be used as a source of
symmetry information in preference to the above space-group names.
They are only intended as comments.
;

loop_
_space_group_symop_operation_xyz
'x, y, z'
'-x+1/2, y+1/2, -z+1/2'
'-x, -y, -z'
'x-1/2, -y-1/2, z-1/2'

loop_
_atom_site_type_symbol
_atom_site_label
_atom_site_fract_x
_atom_site_fract_y
_atom_site_fract_z
_atom_site_U_iso_or_equiv
_atom_site_adp_type
_atom_site_calc_flag
_atom_site_occupancy
Ag Ag1 0.46287(2) 0.62099(2) 0.69031(2) 0.04396(7) Uani d 1
Br Br1 0.58251(2) 0.50868(2) 0.63144(2) 0.05659(9) Uani d 1
P P2 0.48182(4) 0.57124(5) 0.81500(3) 0.03691(15) Uani d 1
P P1 0.52341(5) 0.77367(5) 0.65520(3) 0.03869(15) Uani d 1
S S1 0.29135(5) 0.58599(6) 0.63246(4) 0.0582(2) Uani d 1
N N1 0.36464(19) 0.50017(19) 0.53303(13) 0.0570(6) Uani d 1
C C31 0.46028(17) 0.44578(18) 0.82667(13) 0.0400(6) Uani d 1
C C13 0.52381(17) 0.79219(17) 0.56084(13) 0.0400(6) Uani d 1
C C19 0.59722(17) 0.58766(17) 0.86800(13) 0.0398(6) Uani d 1
C C25 0.40173(17) 0.63235(18) 0.86506(13) 0.0418(6) Uani d 1
C C1 0.64521(18) 0.78817(18) 0.69490(14) 0.0446(6) Uani d 1
C C7 0.46305(18) 0.87882(18) 0.68001(13) 0.0431(6) Uani d 1
C C38 0.20344(19) 0.5373(2) 0.49980(13) 0.0479(6) Uani d 1
C C8 0.5067(2) 0.95988(19) 0.70832(14) 0.0496(7) Uani d 1
H H8 0.5717 0.9634 0.7165 0.059 Uiso calc 1
C C14 0.5523(2) 0.87597(18) 0.53392(15) 0.0505(7) Uani d 1
H H14 0.5707 0.9259 0.5643 0.061 Uiso calc 1
C C37 0.29051(18) 0.53868(19) 0.55164(13) 0.0438(6) Uani d 1
C C26 0.3653(2) 0.5943(2) 0.92112(15) 0.0575(7) Uani d 1
H H26 0.3812 0.5330 0.9354 0.069 Uiso calc 1
C C18 0.4949(2) 0.7197(2) 0.51477(14) 0.0567(8) Uani d 1
H H18 0.4745 0.6633 0.5319 0.068 Uiso calc 1
C C36 0.4922(2) 0.39729(19) 0.88842(15) 0.0527(7) Uani d 1
H H36 0.5274 0.4286 0.9261 0.063 Uiso calc 1
C C15 0.5538(2) 0.8863(2) 0.46293(16) 0.0570(8) Uani d 1
H H15 0.5739 0.9427 0.4456 0.068 Uiso calc 1
C C32 0.4108(2) 0.39653(19) 0.77074(15) 0.0533(7) Uani d 1
H H32 0.3904 0.4272 0.7283 0.064 Uiso calc 1
C C9 0.4535(3) 1.0364(2) 0.72469(15) 0.0627(8) Uani d 1
H H9 0.4832 1.0904 0.7444 0.075 Uiso calc 1
C C30 0.3763(2) 0.7235(2) 0.84460(17) 0.0589(8) Uani d 1
H H30 0.3992 0.7501 0.8063 0.071 Uiso calc 1
C C6 0.7174(2) 0.7775(2) 0.65652(18) 0.0662(8) Uani d 1
H H6 0.7044 0.7668 0.6081 0.079 Uiso calc 1
C C35 0.4722(2) 0.3025(2) 0.89437(16) 0.0629(8) Uani d 1
H H35 0.4934 0.2708 0.9362 0.075 Uiso calc 1
C C20 0.6114(2) 0.6257(2) 0.93455(15) 0.0625(8) Uani d 1
H H20 0.5601 0.6456 0.9547 0.075 Uiso calc 1
C C16 0.5258(2) 0.8140(2) 0.41780(15) 0.0638(8) Uani d 1
H H16 0.5267 0.8212 0.3697 0.077 Uiso calc 1
C C34 0.4216(2) 0.2551(2) 0.83930(18) 0.0647(8) Uani d 1
H H34 0.4078 0.1916 0.8437 0.078 Uiso calc 1
C C12 0.3662(2) 0.8761(2) 0.66785(19) 0.0675(9) Uani d 1
H H12 0.3354 0.8221 0.6490 0.081 Uiso calc 1
C C22 0.7760(2) 0.6065(2) 0.9435(2) 0.0730(10) Uani d 1
H H22 0.8361 0.6122 0.9689 0.088 Uiso calc 1
C C17 0.4962(3) 0.7304(2) 0.44316(16) 0.0703(9) Uani d 1
H H17 0.4772 0.6812 0.4123 0.084 Uiso calc 1
C C33 0.3916(2) 0.3018(2) 0.77778(18) 0.0676(9) Uani d 1
H H33 0.3577 0.2695 0.7400 0.081 Uiso calc 1
C C43 0.1355(2) 0.6041(3) 0.50190(18) 0.0769(11) Uani d 1
H H43 0.1446 0.6509 0.5363 0.092 Uiso calc 1
C C27 0.3056(2) 0.6455(3) 0.95658(19) 0.0755(10) Uani d 1
H H27 0.2818 0.6189 0.9945 0.091 Uiso calc 1
C C24 0.6743(2) 0.5599(2) 0.83923(16) 0.0646(8) Uani d 1
H H24 0.6667 0.5344 0.7940 0.077 Uiso calc 1
C C28 0.2820(2) 0.7350(3) 0.9356(2) 0.0835(11) Uani d 1
H H28 0.2413 0.7693 0.9592 0.100 Uiso calc 1
C C39 0.1878(2) 0.4692(2) 0.44791(17) 0.0699(9) Uani d 1
H H39 0.2329 0.4232 0.4450 0.084 Uiso calc 1
C C2 0.6671(2) 0.8013(2) 0.76686(15) 0.0621(8) Uani d 1
H H2 0.6190 0.8066 0.7939 0.075 Uiso calc 1
C C3 0.7590(3) 0.8066(3) 0.7994(2) 0.0811(11) Uani d 1
H H3 0.7727 0.8166 0.8478 0.097 Uiso calc 1
C C29 0.3173(2) 0.7755(3) 0.8803(2) 0.0775(10) Uani d 1
H H29 0.3019 0.8372 0.8669 0.093 Uiso calc 1
C C23 0.7633(2) 0.5695(3) 0.8772(2) 0.0807(11) Uani d 1
H H23 0.8151 0.5505 0.8573 0.097 Uiso calc 1
C C21 0.7004(2) 0.6350(3) 0.97230(18) 0.0788(10) Uani d 1
H H21 0.7085 0.6608 1.0174 0.095 Uiso calc 1
C C4 0.8294(3) 0.7974(3) 0.7605(2) 0.0887(12) Uani d 1
H H4 0.8914 0.8012 0.7823 0.106 Uiso calc 1
C C10 0.3588(3) 1.0325(3) 0.71206(19) 0.0775(11) Uani d 1
H H10 0.3236 1.0839 0.7228 0.093 Uiso calc 1
C C41 0.0393(3) 0.5356(3) 0.40405(18) 0.0859(12) Uani d 1
H H41 -0.0162 0.5347 0.3722 0.103 Uiso calc 1
C C11 0.3150(3) 0.9533(3) 0.6836(2) 0.0874(12) Uani d 1
H H11 0.2499 0.9512 0.6746 0.105 Uiso calc 1
C C5 0.8099(2) 0.7825(3) 0.6898(2) 0.0874(11) Uani d 1
H H5 0.8586 0.7757 0.6636 0.105 Uiso calc 1
C C40 0.1056(3) 0.4688(3) 0.4003(2) 0.0889(12) Uani d 1
H H40 0.0957 0.4226 0.3656 0.107 Uiso calc 1
C C42 0.0537(3) 0.6035(3) 0.4541(2) 0.0978(14) Uani d 1
H H42 0.0085 0.6497 0.4562 0.117 Uiso calc 1
H H1A 0.370(2) 0.485(2) 0.4908(7) 0.064(10) Uiso d 1
H H1B 0.4142(14) 0.498(2) 0.5637(13) 0.071(10) Uiso d 1

loop_
_atom_site_aniso_label
_atom_site_aniso_U_11
_atom_site_aniso_U_22
_atom_site_aniso_U_33
_atom_site_aniso_U_12
_atom_site_aniso_U_13
_atom_site_aniso_U_23
Ag1 0.05487(13) 0.04402(12) 0.03328(10) -0.00277(9) 0.00765(8) 0.00067(8)
Br1 0.06087(19) 0.06224(19) 0.04602(16) 0.01813(14) 0.00608(13) -0.00806(13)
P2 0.0384(4) 0.0428(4) 0.0294(3) -0.0038(3) 0.0046(3) -0.0006(3)
P1 0.0405(4) 0.0387(4) 0.0364(3) -0.0011(3) 0.0043(3) 0.0022(3)
S1 0.0462(4) 0.0899(6) 0.0381(4) 0.0004(4) 0.0049(3) -0.0146(4)
N1 0.0511(16) 0.0765(18) 0.0416(15) 0.0049(13) 0.0016(12) -0.0149(13)
C31 0.0390(14) 0.0432(14) 0.0395(14) -0.0028(11) 0.0117(11) -0.0001(11)
C13 0.0413(14) 0.0394(14) 0.0392(13) 0.0008(11) 0.0056(11) 0.0026(11)
C19 0.0410(14) 0.0418(13) 0.0357(13) -0.0033(11) 0.0032(11) 0.0038(11)
C25 0.0335(13) 0.0524(16) 0.0381(13) -0.0018(11) 0.0009(10) -0.0091(11)
C1 0.0417(15) 0.0399(14) 0.0508(16) -0.0016(11) 0.0031(12) 0.0019(12)
C7 0.0475(15) 0.0438(15) 0.0387(14) 0.0029(12) 0.0090(11) 0.0079(11)
C38 0.0470(16) 0.0564(17) 0.0388(15) -0.0034(13) 0.0017(12) -0.0017(12)
C8 0.0599(18) 0.0475(16) 0.0412(15) 0.0022(14) 0.0076(13) 0.0020(12)
C14 0.0604(18) 0.0443(15) 0.0478(16) -0.0077(13) 0.0111(13) -0.0001(12)
C37 0.0480(16) 0.0474(15) 0.0358(13) -0.0048(12) 0.0062(11) -0.0004(11)
C26 0.0495(17) 0.076(2) 0.0486(17) 0.0003(15) 0.0137(13) -0.0011(15)
C18 0.081(2) 0.0434(16) 0.0426(16) -0.0081(14) -0.0016(14) 0.0039(12)
C36 0.0664(19) 0.0514(17) 0.0409(15) -0.0057(14) 0.0105(13) 0.0014(12)
C15 0.069(2) 0.0506(17) 0.0537(18) -0.0045(14) 0.0185(15) 0.0128(14)
C32 0.0589(18) 0.0466(17) 0.0518(17) -0.0013(13) -0.0006(14) -0.0021(13)
C9 0.099(3) 0.0502(18) 0.0401(16) 0.0130(17) 0.0152(16) 0.0038(13)
C30 0.0547(18) 0.0578(19) 0.0644(19) 0.0051(14) 0.0103(15) -0.0063(15)
C6 0.0484(18) 0.083(2) 0.067(2) 0.0052(16) 0.0095(15) -0.0037(17)
C35 0.086(2) 0.0514(18) 0.0558(18) 0.0008(16) 0.0264(17) 0.0143(15)
C20 0.0428(16) 0.094(2) 0.0492(17) -0.0026(16) 0.0020(13) -0.0187(16)
C16 0.088(2) 0.067(2) 0.0371(15) 0.0064(18) 0.0116(15) 0.0091(15)
C34 0.075(2) 0.0433(17) 0.080(2) -0.0069(15) 0.0283(18) -0.0005(16)
C12 0.0484(18) 0.0524(18) 0.102(3) 0.0035(15) 0.0115(17) 0.0094(17)
C22 0.0412(18) 0.090(3) 0.081(3) -0.0003(17) -0.0120(16) 0.005(2)
C17 0.112(3) 0.0534(19) 0.0414(16) -0.0049(18) -0.0030(17) -0.0042(14)
C33 0.075(2) 0.0524(19) 0.072(2) -0.0125(16) 0.0024(17) -0.0101(16)
C43 0.074(2) 0.093(3) 0.057(2) 0.022(2) -0.0118(17) -0.0258(18)
C27 0.055(2) 0.107(3) 0.069(2) -0.001(2) 0.0270(17) -0.015(2)
C24 0.0506(18) 0.085(2) 0.0585(19) 0.0097(17) 0.0088(15) -0.0137(17)
C28 0.057(2) 0.107(3) 0.088(3) 0.007(2) 0.019(2) -0.039(2)
C39 0.068(2) 0.071(2) 0.066(2) 0.0066(17) -0.0053(16) -0.0185(17)
C2 0.0574(19) 0.073(2) 0.0520(18) -0.0008(16) -0.0031(14) 0.0007(15)
C3 0.076(3) 0.085(3) 0.072(2) -0.008(2) -0.022(2) -0.0021(19)
C29 0.065(2) 0.068(2) 0.097(3) 0.0170(18) 0.006(2) -0.018(2)
C23 0.0428(18) 0.110(3) 0.089(3) 0.0174(19) 0.0091(17) -0.007(2)
C21 0.059(2) 0.111(3) 0.060(2) -0.005(2) -0.0114(16) -0.0200(19)
C4 0.051(2) 0.091(3) 0.115(4) -0.007(2) -0.019(2) 0.002(2)
C10 0.101(3) 0.065(2) 0.076(2) 0.036(2) 0.040(2) 0.0163(18)
C41 0.064(2) 0.128(3) 0.057(2) 0.006(2) -0.0167(17) -0.015(2)
C11 0.058(2) 0.082(3) 0.128(3) 0.022(2) 0.031(2) 0.020(2)
C5 0.045(2) 0.108(3) 0.111(3) 0.0058(19) 0.017(2) 0.005(3)
C40 0.083(3) 0.101(3) 0.072(2) 0.000(2) -0.020(2) -0.035(2)
C42 0.082(3) 0.130(4) 0.071(2) 0.043(2) -0.021(2) -0.027(2)

loop_
_atom_type_symbol
_atom_type_description
_atom_type_scat_dispersion_real
_atom_type_scat_dispersion_imag
_atom_type_scat_source
C C 0.0033 0.0016 'International Tables Vol C Tables 4.2.6.8 and 6.1.1.4'
H H 0.0000 0.0000 'International Tables Vol C Tables 4.2.6.8 and 6.1.1.4'
N N 0.0061 0.0033 'International Tables Vol C Tables 4.2.6.8 and 6.1.1.4'
P P 0.1023 0.0942 'International Tables Vol C Tables 4.2.6.8 and 6.1.1.4'
S S 0.1246 0.1234 'International Tables Vol C Tables 4.2.6.8 and 6.1.1.4'
Br Br -0.2901 2.4595 'International Tables Vol C Tables 4.2.6.8 and 6.1.1.4'
Ag Ag -0.8971 1.1015 'International Tables Vol C Tables 4.2.6.8 and 6.1.1.4'

loop_
_geom_angle_atom_site_label_1
_geom_angle_atom_site_label_2
_geom_angle_atom_site_label_3
_geom_angle
P2 Ag1 P1 121.60(2)
P2 Ag1 S1 108.40(2)
P1 Ag1 S1 113.89(3)
P2 Ag1 Br1 104.528(18)
P1 Ag1 Br1 97.338(18)
S1 Ag1 Br1 109.550(19)
C31 P2 C19 102.34(11)
C31 P2 C25 105.36(12)
C19 P2 C25 104.08(11)
C31 P2 Ag1 113.69(8)
C19 P2 Ag1 117.29(8)
C25 P2 Ag1 112.76(9)
C1 P1 C7 105.53(12)
C1 P1 C13 104.41(12)
C7 P1 C13 102.34(11)
C1 P1 Ag1 110.20(8)
C7 P1 Ag1 116.31(8)
C13 P1 Ag1 116.78(8)
C37 S1 Ag1 109.90(10)
C37 N1 H1A 124(2)
C37 N1 H1B 118(2)
H1A N1 H1B 117(3)
C32 C31 C36 118.4(2)
C32 C31 P2 118.3(2)
C36 C31 P2 123.2(2)
C18 C13 C14 118.7(2)
C18 C13 P1 118.69(19)
C14 C13 P1 122.6(2)
C20 C19 C24 118.1(2)
C20 C19 P2 124.1(2)
C24 C19 P2 117.8(2)
C26 C25 C30 118.1(3)
C26 C25 P2 124.8(2)
C30 C25 P2 117.1(2)
C6 C1 C2 118.3(3)
C6 C1 P1 121.9(2)
C2 C1 P1 119.5(2)
C8 C7 C12 118.5(3)
C8 C7 P1 125.1(2)
C12 C7 P1 116.3(2)
C43 C38 C39 117.8(3)
C43 C38 C37 120.7(3)
C39 C38 C37 121.5(3)
C7 C8 C9 120.2(3)
C7 C8 H8 119.9
C9 C8 H8 119.9
C15 C14 C13 120.8(3)
C15 C14 H14 119.6
C13 C14 H14 119.6
N1 C37 C38 117.5(2)
N1 C37 S1 121.9(2)
C38 C37 S1 120.6(2)
C25 C26 C27 121.2(3)
C25 C26 H26 119.4
C27 C26 H26 119.4
C13 C18 C17 120.3(3)
C13 C18 H18 119.9
C17 C18 H18 119.9
C35 C36 C31 120.4(3)
C35 C36 H36 119.8
C31 C36 H36 119.8
C16 C15 C14 120.0(3)
C16 C15 H15 120.0
C14 C15 H15 120.0
C31 C32 C33 120.2(3)
C31 C32 H32 119.9
C33 C32 H32 119.9
C10 C9 C8 120.3(3)
C10 C9 H9 119.8
C8 C9 H9 119.8
C29 C30 C25 121.0(3)
C29 C30 H30 119.5
C25 C30 H30 119.5
C1 C6 C5 120.2(3)
C1 C6 H6 119.9
C5 C6 H6 119.9
C34 C35 C36 120.6(3)
C34 C35 H35 119.7
C36 C35 H35 119.7
C19 C20 C21 121.3(3)
C19 C20 H20 119.3
C21 C20 H20 119.3
C15 C16 C17 120.2(3)
C15 C16 H16 119.9
C17 C16 H16 119.9
C33 C34 C35 119.4(3)
C33 C34 H34 120.3
C35 C34 H34 120.3
C11 C12 C7 120.1(3)
C11 C12 H12 119.9
C7 C12 H12 119.9
C21 C22 C23 119.5(3)
C21 C22 H22 120.3
C23 C22 H22 120.3
C16 C17 C18 119.9(3)
C16 C17 H17 120.1
C18 C17 H17 120.1
C34 C33 C32 120.9(3)
C34 C33 H33 119.5
C32 C33 H33 119.5
C38 C43 C42 121.3(3)
C38 C43 H43 119.3
C42 C43 H43 119.3
C28 C27 C26 119.5(3)
C28 C27 H27 120.2
C26 C27 H27 120.2
C19 C24 C23 120.3(3)
C19 C24 H24 119.9
C23 C24 H24 119.9
C27 C28 C29 120.9(3)
C27 C28 H28 119.6
C29 C28 H28 119.6
C38 C39 C40 120.5(3)
C38 C39 H39 119.8
C40 C39 H39 119.8
C1 C2 C3 121.1(3)
C1 C2 H2 119.5
C3 C2 H2 119.5
C4 C3 C2 119.8(4)
C4 C3 H3 120.1
C2 C3 H3 120.1
C28 C29 C30 119.2(3)
C28 C29 H29 120.4
C30 C29 H29 120.4
C22 C23 C24 120.8(3)
C22 C23 H23 119.6
C24 C23 H23 119.6
C22 C21 C20 120.0(3)
C22 C21 H21 120.0
C20 C21 H21 120.0
C3 C4 C5 120.4(3)
C3 C4 H4 119.8
C5 C4 H4 119.8
C9 C10 C11 120.0(3)
C9 C10 H10 120.0
C11 C10 H10 120.0
C42 C41 C40 120.1(3)
C42 C41 H41 120.0
C40 C41 H41 120.0
C10 C11 C12 120.8(3)
C10 C11 H11 119.6
C12 C11 H11 119.6
C4 C5 C6 120.3(4)
C4 C5 H5 119.9
C6 C5 H5 119.9
C41 C40 C39 120.3(3)
C41 C40 H40 119.8
C39 C40 H40 119.8
C41 C42 C43 119.9(3)
C41 C42 H42 120.0
C43 C42 H42 120.0

loop_
_geom_bond_atom_site_label_1
_geom_bond_atom_site_label_2
_geom_bond_distance
Ag1 P2 2.4671(6)
Ag1 P1 2.4682(7)
Ag1 S1 2.6015(8)
Ag1 Br1 2.7189(3)
P2 C31 1.827(3)
P2 C19 1.829(2)
P2 C25 1.830(3)
P1 C1 1.818(3)
P1 C7 1.827(3)
P1 C13 1.828(2)
S1 C37 1.687(3)
N1 C37 1.299(4)
N1 H1A 0.852(10)
N1 H1B 0.854(10)
C31 C32 1.383(3)
C31 C36 1.386(3)
C13 C18 1.378(4)
C13 C14 1.384(3)
C19 C20 1.371(4)
C19 C24 1.373(4)
C25 C26 1.377(4)
C25 C30 1.385(4)
C1 C6 1.373(4)
C1 C2 1.380(4)
C7 C8 1.382(4)
C7 C12 1.383(4)
C38 C43 1.370(4)
C38 C39 1.381(4)
C38 C37 1.479(4)
C8 C9 1.393(4)
C8 H8 0.9300
C14 C15 1.372(4)
C14 H14 0.9300
C26 C27 1.383(4)
C26 H26 0.9300
C18 C17 1.384(4)
C18 H18 0.9300
C36 C35 1.385(4)
C36 H36 0.9300
C15 C16 1.363(4)
C15 H15 0.9300
C32 C33 1.384(4)
C32 H32 0.9300
C9 C10 1.352(5)
C9 H9 0.9300
C30 C29 1.384(4)
C30 H30 0.9300
C6 C5 1.391(5)
C6 H6 0.9300
C35 C34 1.365(4)
C35 H35 0.9300
C20 C21 1.381(4)
C20 H20 0.9300
C16 C17 1.374(4)
C16 H16 0.9300
C34 C33 1.364(4)
C34 H34 0.9300
C12 C11 1.380(5)
C12 H12 0.9300
C22 C21 1.358(5)
C22 C23 1.361(5)
C22 H22 0.9300
C17 H17 0.9300
C33 H33 0.9300
C43 C42 1.380(5)
C43 H43 0.9300
C27 C28 1.361(5)
C27 H27 0.9300
C24 C23 1.383(4)
C24 H24 0.9300
C28 C29 1.372(5)
C28 H28 0.9300
C39 C40 1.382(4)
C39 H39 0.9300
C2 C3 1.380(4)
C2 H2 0.9300
C3 C4 1.355(5)
C3 H3 0.9300
C29 H29 0.9300
C23 H23 0.9300
C21 H21 0.9300
C4 C5 1.357(5)
C4 H4 0.9300
C10 C11 1.363(5)
C10 H10 0.9300
C41 C42 1.353(5)
C41 C40 1.357(5)
C41 H41 0.9300
C11 H11 0.9300
C5 H5 0.9300
C40 H40 0.9300
C42 H42 0.9300

loop_
_geom_hbond_atom_site_label_D
_geom_hbond_atom_site_label_H
_geom_hbond_atom_site_label_A
_geom_hbond_site_symmetry_A
_geom_hbond_distance_DH
_geom_hbond_distance_HA
_geom_hbond_distance_DA
_geom_hbond_angle_DHA
N1 H1A Br1 3_666 0.852(10) 2.542(14) 3.357(3) 161(3)
N1 H1B Br1 . 0.854(10) 2.579(13) 3.413(3) 166(3)
C17 H17 Br1 3_666 0.93 2.91 3.789(3) 157.5
C22 H22 Cg3 4_676 0.93 2.94 3.78(3) 151

loop_
_geom_torsion_atom_site_label_1
_geom_torsion_atom_site_label_2
_geom_torsion_atom_site_label_3
_geom_torsion_atom_site_label_4
_geom_torsion
C19 P2 C31 C32 -145.9(2)
C25 P2 C31 C32 105.5(2)
Ag1 P2 C31 C32 -18.4(2)
C19 P2 C31 C36 33.1(2)
C25 P2 C31 C36 -75.4(2)
Ag1 P2 C31 C36 160.6(2)
C1 P1 C13 C18 119.0(2)
C7 P1 C13 C18 -131.2(2)
Ag1 P1 C13 C18 -3.0(3)
C1 P1 C13 C14 -60.7(2)
C7 P1 C13 C14 49.1(2)
Ag1 P1 C13 C14 177.32(19)
C31 P2 C19 C20 -101.0(3)
C25 P2 C19 C20 8.6(3)
Ag1 P2 C19 C20 133.9(2)
C31 P2 C19 C24 78.9(2)
C25 P2 C19 C24 -171.6(2)
Ag1 P2 C19 C24 -46.3(3)
C31 P2 C25 C26 24.4(3)
C19 P2 C25 C26 -82.9(2)
Ag1 P2 C25 C26 148.9(2)
C31 P2 C25 C30 -155.6(2)
C19 P2 C25 C30 97.1(2)
Ag1 P2 C25 C30 -31.0(2)
C7 P1 C1 C6 -129.4(2)
C13 P1 C1 C6 -21.9(3)
Ag1 P1 C1 C6 104.2(2)
C7 P1 C1 C2 57.0(3)
C13 P1 C1 C2 164.5(2)
Ag1 P1 C1 C2 -69.4(2)
C1 P1 C7 C8 13.5(3)
C13 P1 C7 C8 -95.4(2)
Ag1 P1 C7 C8 136.0(2)
C1 P1 C7 C12 -167.7(2)
C13 P1 C7 C12 83.3(2)
Ag1 P1 C7 C12 -45.2(2)
C12 C7 C8 C9 0.6(4)
P1 C7 C8 C9 179.4(2)
C18 C13 C14 C15 -1.3(4)
P1 C13 C14 C15 178.4(2)
C43 C38 C37 N1 -154.4(3)
C39 C38 C37 N1 25.6(4)
C43 C38 C37 S1 27.4(4)
C39 C38 C37 S1 -152.6(3)
Ag1 S1 C37 N1 19.3(3)
Ag1 S1 C37 C38 -162.44(19)
C30 C25 C26 C27 -0.5(4)
P2 C25 C26 C27 179.5(2)
C14 C13 C18 C17 1.2(4)
P1 C13 C18 C17 -178.6(2)
C32 C31 C36 C35 -2.1(4)
P2 C31 C36 C35 178.9(2)
C13 C14 C15 C16 0.8(5)
C36 C31 C32 C33 2.1(4)
P2 C31 C32 C33 -178.9(2)
C7 C8 C9 C10 -1.0(4)
C26 C25 C30 C29 1.2(4)
P2 C25 C30 C29 -178.8(2)
C2 C1 C6 C5 -1.8(5)
P1 C1 C6 C5 -175.4(3)
C31 C36 C35 C34 0.7(5)
C24 C19 C20 C21 -0.8(5)
P2 C19 C20 C21 179.1(3)
C14 C15 C16 C17 -0.2(5)
C36 C35 C34 C33 0.6(5)
C8 C7 C12 C11 0.3(5)
P1 C7 C12 C11 -178.6(3)
C15 C16 C17 C18 0.0(5)
C13 C18 C17 C16 -0.5(5)
C35 C34 C33 C32 -0.7(5)
C31 C32 C33 C34 -0.7(5)
C39 C38 C43 C42 0.3(6)
C37 C38 C43 C42 -179.7(3)
C25 C26 C27 C28 0.3(5)
C20 C19 C24 C23 0.6(5)
P2 C19 C24 C23 -179.2(3)
C26 C27 C28 C29 -0.7(6)
C43 C38 C39 C40 -0.5(5)
C37 C38 C39 C40 179.5(3)
C6 C1 C2 C3 2.1(5)
P1 C1 C2 C3 175.9(3)
C1 C2 C3 C4 -1.1(5)
C27 C28 C29 C30 1.3(5)
C25 C30 C29 C28 -1.6(5)
C21 C22 C23 C24 -0.6(6)
C19 C24 C23 C22 0.1(6)
C23 C22 C21 C20 0.5(6)
C19 C20 C21 C22 0.2(6)
C2 C3 C4 C5 -0.3(6)
C8 C9 C10 C11 0.4(5)
C9 C10 C11 C12 0.6(6)
C7 C12 C11 C10 -0.9(6)
C3 C4 C5 C6 0.6(6)
C1 C6 C5 C4 0.5(6)
C42 C41 C40 C39 0.6(7)
C38 C39 C40 C41 0.1(6)
C40 C41 C42 C43 -0.8(7)
C38 C43 C42 C41 0.4(7)

_cod_database_fobs_code 2241729
